data_7714336
loop_
_publ_author_name
'D\'iaz-Torres, Ra\'ul'
'G\'omez-Coca, Silvia'
'Ruiz, Eliseo'
'Harding, Phimphaka'
'Harding, David J.'

_publ_section_title
;
 Improving Spin Crossover Characteristics in Heteroleptic
 [FeIII(qsal-5-I)(qsal-5-OMe)]A Complexes
;
_journal_name_full 'Dalton Transactions'
_journal_paper_doi 10.1039/D3DT02503A
_journal_year 2023
_chemical_formula_moiety 'C34 H26 Fe N4 O4, C H2 Cl2, C F3 O3 S'
_chemical_formula_sum 'C36 H28 Cl2 F3 Fe N4 O7 S'
_chemical_formula_weight 844.43
_space_group_crystal_system triclinic
_space_group_IT_number 2
_space_group_name_Hall '-P 1'
_space_group_name_H-M_alt 'P -1'
_atom_sites_solution_hydrogens geom
_atom_sites_solution_primary dual
_audit_creation_date 2023-07-18
_audit_creation_method
;
Olex2 1.5
(compiled 2023.03.06 svn.rbb2c1857 for OlexSys, GUI svn.r6748)
;
_audit_update_record
;
2023-07-18 deposited with the CCDC.	2023-10-28 downloaded from the CCDC.
;
_cell_angle_alpha 79.960(2)
_cell_angle_beta 74.257(2)
_cell_angle_gamma 63.718(2)
_cell_formula_units_Z 2
_cell_length_a 12.3329(3)
_cell_length_b 12.3551(2)
_cell_length_c 12.8195(3)
_cell_measurement_reflns_used 15773
_cell_measurement_temperature 151(3)
_cell_measurement_theta_max 68.3190
_cell_measurement_theta_min 3.5650
_cell_volume 1682.41(7)
_computing_cell_refinement 'CrysAlisPro 1.171.40.84a (Rigaku OD, 2020)'
_computing_data_collection 'CrysAlisPro 1.171.40.84a (Rigaku OD, 2020)'
_computing_data_reduction 'CrysAlisPro 1.171.40.84a (Rigaku OD, 2020)'
_computing_molecular_graphics 'Olex2 1.5 (Dolomanov et al., 2009)'
_computing_publication_material 'Olex2 1.5 (Dolomanov et al., 2009)'
_computing_structure_refinement 'SHELXL 2018/3 (Sheldrick, 2015)'
_computing_structure_solution 'SHELXT 2014/5 (Sheldrick, 2014)'
_diffrn_ambient_temperature 151(3)
_diffrn_detector_area_resol_mean 10.0000
_diffrn_detector_type HyPix3000
_diffrn_measured_fraction_theta_full 0.999
_diffrn_measured_fraction_theta_max 0.994
_diffrn_measurement_details
;
List of Runs (angles in degrees, time in seconds):

  # Type    Start    End  Width  t~exp~   \w     \q     \k     \f   Frames
#--------------------------------------------------------------------------
  1  \w    -91.00  -9.00   0.50    0.60    --  -40.91 128.00-108.00  164
  2  \w     15.00  99.00   0.50    0.60    --   40.91-141.00   5.00  168
  3  \w      9.00  91.00   0.50    0.60    --   40.91-128.00 177.00  164
  4  \w     75.00 157.00   0.50    2.39    --   96.90 128.00-108.00  164
  5  \w     34.00 124.00   0.50    2.39    --   96.90-141.00   5.00  180
  6  \w     67.00 157.00   0.50    2.39    --   96.90 141.00  63.00  180
  7  \w     35.00 114.00   0.50    2.39    --   96.90-128.00 177.00  158
  8  \w   -114.00 -19.00   0.50    0.60    --  -40.91 -12.00   0.00  190
  9  \w    -99.00 -15.00   0.50    0.60    --  -40.91 141.00  63.00  168
 10  \w    -57.00  22.00   0.50    0.60    --  -40.91  50.00  30.00  158
 11  \w    -22.00  57.00   0.50    0.60    --   40.91 -50.00   0.00  158
 12  \w     32.00 109.00   0.50    0.60    --   40.91  25.00 -30.00  154
 13  \w    -23.00  71.00   0.50    0.60    --   40.91 -91.00 150.00  188
 14  \w     25.00 104.00   0.50    0.60    --   40.91  50.00 -90.00  158
 15  \w     21.00 105.00   0.50    0.60    --   40.91  63.00  30.00  168
 16  \w     29.00 105.00   0.50    0.60    --   40.91  37.00-150.00  152
 17  \w     32.00 109.00   0.50    0.60    --   40.91  25.00 120.00  154
 18  \w    -23.00  61.00   0.50    0.60    --   40.91 -63.00-180.00  168
 19  \w    -22.00  57.00   0.50    0.60    --   40.91 -50.00 120.00  158
 20  \w     34.00 110.00   0.50    2.39    --   96.90 -42.00  30.00  152
 21  \w     27.00 105.00   0.50    2.39    --   96.90 -96.00-180.00  156
 22  \w     32.00 123.00   0.50    2.39    --   96.90 -77.00 150.00  182
 23  \w     76.00 157.00   0.50    2.39    --   96.90  68.00  30.00  162
 24  \w     32.00 109.00   0.50    2.39    --   96.90-117.00   0.00  154
 25  \w     32.00 123.00   0.50    2.39    --   96.90 -77.00   0.00  182
 26  \w     34.00 113.00   0.50    2.39    --   96.90 -50.00-150.00  158
 27  \w     78.00 157.00   0.50    2.39    --   96.90  59.00  60.00  158
 28  \w     26.00 111.00   0.50    2.39    --   96.90 -17.00 -90.00  170
 29  \w     32.00 123.00   0.50    2.39    --   96.90 -77.00-150.00  182
 30  \w     88.00 157.00   0.50    2.39    --   96.90  25.00-180.00  138
 31  \w     34.00 126.00   0.50    2.39    --   96.90-144.00   0.00  184
 32  \w     29.00 106.00   0.50    2.39    --   96.90 -25.00-180.00  154
 33  \w     88.00 157.00   0.50    2.39    --   96.90  25.00 150.00  138
 34  \w     27.00 105.00   0.50    2.39    --   96.90 -96.00   0.00  156
 35  \w     33.00 118.00   0.50    2.39    --   96.90 -68.00 -30.00  170
 36  \w     88.00 157.00   0.50    2.39    --   96.90  25.00 120.00  138
 37  \w     32.00 109.00   0.50    2.39    --   96.90-117.00 120.00  154
 38  \w     34.00 110.00   0.50    2.39    --   96.90 -42.00 -30.00  152
 39  \w     81.00 157.00   0.50    2.39    --   96.90 117.00 -30.00  152
 40  \w     32.00 109.00   0.50    2.39    --   96.90-117.00-180.00  154
 41  \w     26.00 111.00   0.50    2.39    --   96.90 -17.00  90.00  170
 42  \w     84.00 157.00   0.50    2.39    --   96.90  96.00 120.00  146
 43  \w     34.00 110.00   0.50    2.39    --   96.90 -42.00 120.00  152
 44  \w   -104.00 -21.00   0.50    0.60    --  -40.91 -63.00 120.00  166
 45  \w   -104.00 -21.00   0.50    0.60    --  -40.91 -63.00  60.00  166
 46  \w   -104.00 -21.00   0.50    0.60    --  -40.91 -63.00-150.00  166
 47  \w   -104.00 -21.00   0.50    0.60    --  -40.91 -63.00 150.00  166
 48  \w   -104.00 -21.00   0.50    0.60    --  -40.91 -63.00   0.00  166
 49  \w     21.00 105.00   0.50    0.60    --   40.91  63.00 -30.00  168
;
_diffrn_measurement_device 'four-circle diffractometer'
_diffrn_measurement_device_type 'SuperNova, Single source at offset/far, HyPix3000'
_diffrn_measurement_method '\w scans'
_diffrn_radiation_type CuK\a
_diffrn_radiation_wavelength 1.54184
_diffrn_reflns_av_R_equivalents 0.0875
_diffrn_reflns_av_unetI/netI 0.0523
_diffrn_reflns_Laue_measured_fraction_full 0.999
_diffrn_reflns_Laue_measured_fraction_max 0.994
_diffrn_reflns_limit_h_max 14
_diffrn_reflns_limit_h_min -14
_diffrn_reflns_limit_k_max 14
_diffrn_reflns_limit_k_min -10
_diffrn_reflns_limit_l_max 15
_diffrn_reflns_limit_l_min -14
_diffrn_reflns_number 26061
_diffrn_reflns_point_group_measured_fraction_full 0.999
_diffrn_reflns_point_group_measured_fraction_max 0.994
_diffrn_reflns_theta_full 67.684
_diffrn_reflns_theta_max 68.551
_diffrn_reflns_theta_min 3.589
_exptl_absorpt_coefficient_mu 6.303
_exptl_absorpt_correction_T_max 0.852
_exptl_absorpt_correction_T_min 0.502
_exptl_absorpt_correction_type analytical
_exptl_absorpt_process_details
;
CrysAlisPro 1.171.40.84a (Rigaku Oxford Diffraction, 2020)
Analytical numeric absorption correction using a multifaceted crystal
model based on expressions derived by R.C. Clark & J.S. Reid.
(Clark, R. C. & Reid, J. S. (1995). Acta Cryst. A51, 887-897)
Empirical absorption correction using spherical harmonics,
implemented in SCALE3 ABSPACK scaling algorithm.
;
_exptl_crystal_colour black
_exptl_crystal_colour_primary black
_exptl_crystal_density_diffrn 1.667
_exptl_crystal_description needle
_exptl_crystal_F_000 862
_exptl_crystal_size_max 0.42
_exptl_crystal_size_mid 0.055
_exptl_crystal_size_min 0.048
_refine_diff_density_max 0.574
_refine_diff_density_min -0.840
_refine_diff_density_rms 0.081
_refine_ls_extinction_method none
_refine_ls_goodness_of_fit_ref 1.086
_refine_ls_hydrogen_treatment constr
_refine_ls_matrix_type full
_refine_ls_number_parameters 489
_refine_ls_number_reflns 6166
_refine_ls_number_restraints 0
_refine_ls_restrained_S_all 1.086
_refine_ls_R_factor_all 0.0523
_refine_ls_R_factor_gt 0.0493
_refine_ls_shift/su_max 0.001
_refine_ls_shift/su_mean 0.000
_refine_ls_structure_factor_coef Fsqd
_refine_ls_weighting_details 'w=1/[\s^2^(Fo^2^)+(0.0782P)^2^+0.8157P] where P=(Fo^2^+2Fc^2^)/3'
_refine_ls_weighting_scheme calc
_refine_ls_wR_factor_gt 0.1321
_refine_ls_wR_factor_ref 0.1347
_reflns_Friedel_coverage 0.000
_reflns_number_gt 5685
_reflns_number_total 6166
_reflns_threshold_expression 'I > 2\s(I)'
_cod_data_source_file d3dt02503a2.cif
_cod_data_source_block rdt285-150k
_cod_database_code 7714336
_shelx_shelxl_version_number 2018/3
_shelx_space_group_comment
;
The symmetry employed for this shelxl refinement is uniquely defined
by the following loop, which should always be used as a source of
symmetry information in preference to the above space-group names.
They are only intended as comments.
;
_shelx_estimated_absorpt_t_max 0.752
_shelx_estimated_absorpt_t_min 0.177
_olex2_refinement_description
;
1. Fixed Uiso
 At 1.2 times of:
  All C(H) groups, All C(H,H) groups
 At 1.5 times of:
  All C(H,H,H) groups
2.a Secondary CH2 refined with riding coordinates:
 C35(H35A,H35B)
2.b Aromatic/amide H refined with riding coordinates:
 C1(H1), C2(H2), C3(H3), C5(H5), C6(H6), C7(H7), C10(H10), C12(H12), C14(H14),
 C15(H15), C18(H18), C19(H19), C20(H20), C22(H22), C23(H23), C24(H24), C26(H26),
  C28(H28), C30(H30), C31(H31)
2.c Idealised Me refined as rotating group:
 C17(H17A,H17B,H17C), C33(H33A,H33B,H33C)
;
_olex2_submission_special_instructions 'No special instructions were received'
_oxdiff_exptl_absorpt_empirical_details
;
Empirical correction (ABSPACK) includes:
- Absorption correction using spherical harmonics
- Frame scaling
- Detector area scaling
;

loop_
_space_group_symop_operation_xyz
'x, y, z'
'-x, -y, -z'

loop_
_atom_site_label
_atom_site_type_symbol
_atom_site_fract_x
_atom_site_fract_y
_atom_site_fract_z
_atom_site_U_iso_or_equiv
_atom_site_adp_type
_atom_site_occupancy
_atom_site_site_symmetry_order
_atom_site_calc_flag
_atom_site_refinement_flags_posn
_atom_site_refinement_flags_adp
_atom_site_refinement_flags_occupancy
_atom_site_disorder_assembly
_atom_site_disorder_group
Fe1 Fe 0.48390(3) 0.78047(3) 0.38050(3) 0.01618(13) Uani 1 1 d . . . . .
O1 O 0.37941(16) 0.83722(16) 0.51523(15) 0.0208(4) Uani 1 1 d . . . . .
O2 O 0.08865(18) 0.64675(17) 0.82365(16) 0.0278(4) Uani 1 1 d . . . . .
O3 O 0.61808(16) 0.67302(15) 0.44152(15) 0.0210(4) Uani 1 1 d . . . . .
O4 O 0.97465(17) 0.75117(17) 0.55957(17) 0.0265(4) Uani 1 1 d . . . . .
N1 N 0.58361(19) 0.72293(18) 0.23612(18) 0.0186(4) Uani 1 1 d . . . . .
N2 N 0.44101(19) 0.64542(18) 0.38740(18) 0.0181(4) Uani 1 1 d . . . . .
N3 N 0.3502(2) 0.89512(19) 0.30756(18) 0.0199(5) Uani 1 1 d . . . . .
N4 N 0.52491(19) 0.91752(18) 0.36571(17) 0.0177(4) Uani 1 1 d . . . . .
C00L C 0.3501(2) 1.0078(2) 0.2858(2) 0.0194(5) Uani 1 1 d . . . . .
C1 C 0.6574(2) 0.7656(2) 0.1643(2) 0.0234(6) Uani 1 1 d . . . . .
H1 H 0.665994 0.832781 0.181533 0.028 Uiso 1 1 calc R U . . .
C2 C 0.7234(3) 0.7153(3) 0.0637(2) 0.0280(6) Uani 1 1 d . . . . .
H2 H 0.776398 0.747668 0.014730 0.034 Uiso 1 1 calc R U . . .
C3 C 0.7112(3) 0.6202(2) 0.0367(2) 0.0259(6) Uani 1 1 d . . . . .
H3 H 0.754998 0.586334 -0.031552 0.031 Uiso 1 1 calc R U . . .
C4 C 0.6329(2) 0.5719(2) 0.1106(2) 0.0236(6) Uani 1 1 d . . . . .
C5 C 0.6126(3) 0.4747(3) 0.0906(2) 0.0278(6) Uani 1 1 d . . . . .
H5 H 0.651920 0.437363 0.023478 0.033 Uiso 1 1 calc R U . . .
C6 C 0.5354(3) 0.4342(3) 0.1687(3) 0.0298(6) Uani 1 1 d . . . . .
H6 H 0.522054 0.368749 0.154255 0.036 Uiso 1 1 calc R U . . .
C7 C 0.4755(3) 0.4867(2) 0.2697(2) 0.0249(6) Uani 1 1 d . . . . .
H7 H 0.422949 0.456499 0.322263 0.030 Uiso 1 1 calc R U . . .
C8 C 0.4936(2) 0.5818(2) 0.2914(2) 0.0191(5) Uani 1 1 d . . . . .
C9 C 0.5713(2) 0.6260(2) 0.2106(2) 0.0198(5) Uani 1 1 d . . . . .
C10 C 0.3737(2) 0.6116(2) 0.4715(2) 0.0204(5) Uani 1 1 d . . . . .
H10 H 0.365644 0.539369 0.468028 0.025 Uiso 1 1 calc R U . . .
C11 C 0.3109(2) 0.6747(2) 0.5690(2) 0.0197(5) Uani 1 1 d . . . . .
C12 C 0.2356(2) 0.6268(2) 0.6490(2) 0.0218(5) Uani 1 1 d . . . . .
H12 H 0.232961 0.554269 0.637360 0.026 Uiso 1 1 calc R U . . .
C13 C 0.1668(2) 0.6842(2) 0.7427(2) 0.0231(6) Uani 1 1 d . . . . .
C14 C 0.1725(3) 0.7903(2) 0.7607(2) 0.0251(6) Uani 1 1 d . . . . .
H14 H 0.126581 0.829026 0.826439 0.030 Uiso 1 1 calc R U . . .
C15 C 0.2438(3) 0.8386(2) 0.6840(2) 0.0241(6) Uani 1 1 d . . . . .
H15 H 0.245292 0.911102 0.697472 0.029 Uiso 1 1 calc R U . . .
C16 C 0.3152(2) 0.7831(2) 0.5853(2) 0.0196(5) Uani 1 1 d . . . . .
C17 C 0.0685(3) 0.5498(3) 0.7996(3) 0.0298(6) Uani 1 1 d . . . . .
H17A H 0.034600 0.572761 0.734194 0.045 Uiso 1 1 calc R U . . .
H17B H 0.009649 0.532163 0.860766 0.045 Uiso 1 1 calc R U . . .
H17C H 0.147235 0.477838 0.787319 0.045 Uiso 1 1 calc R U . . .
C18 C 0.2626(2) 0.8767(2) 0.2818(2) 0.0216(5) Uani 1 1 d . . . . .
H18 H 0.262752 0.798542 0.296292 0.026 Uiso 1 1 calc R U . . .
C19 C 0.1699(3) 0.9689(2) 0.2338(2) 0.0256(6) Uani 1 1 d . . . . .
H19 H 0.108691 0.952589 0.216393 0.031 Uiso 1 1 calc R U . . .
C20 C 0.1674(2) 1.0820(2) 0.2119(2) 0.0235(6) Uani 1 1 d . . . . .
H20 H 0.104516 1.144634 0.179599 0.028 Uiso 1 1 calc R U . . .
C21 C 0.2595(2) 1.1053(2) 0.2378(2) 0.0213(5) Uani 1 1 d . . . . .
C22 C 0.2651(2) 1.2184(2) 0.2211(2) 0.0234(6) Uani 1 1 d . . . . .
H22 H 0.205066 1.285406 0.189398 0.028 Uiso 1 1 calc R U . . .
C23 C 0.3568(2) 1.2327(2) 0.2504(2) 0.0239(6) Uani 1 1 d . . . . .
H23 H 0.359185 1.309710 0.238649 0.029 Uiso 1 1 calc R U . . .
C24 C 0.4475(2) 1.1354(2) 0.2977(2) 0.0217(5) Uani 1 1 d . . . . .
H24 H 0.510746 1.146747 0.316805 0.026 Uiso 1 1 calc R U . . .
C25 C 0.4439(2) 1.0237(2) 0.3160(2) 0.0198(5) Uani 1 1 d . . . . .
C26 C 0.6136(2) 0.9183(2) 0.4017(2) 0.0195(5) Uani 1 1 d . . . . .
H26 H 0.620081 0.993066 0.395963 0.023 Uiso 1 1 calc R U . . .
C27 C 0.7016(2) 0.8158(2) 0.4490(2) 0.0194(5) Uani 1 1 d . . . . .
C28 C 0.7944(2) 0.8348(2) 0.4790(2) 0.0212(5) Uani 1 1 d . . . . .
H28 H 0.795450 0.912479 0.466093 0.025 Uiso 1 1 calc R U . . .
C29 C 0.8824(2) 0.7417(2) 0.5266(2) 0.0226(5) Uani 1 1 d . . . . .
C30 C 0.8789(2) 0.6283(2) 0.5468(2) 0.0236(6) Uani 1 1 d . . . . .
H30 H 0.938235 0.564576 0.581842 0.028 Uiso 1 1 calc R U . . .
C31 C 0.7916(2) 0.6071(2) 0.5172(2) 0.0222(5) Uani 1 1 d . . . . .
H31 H 0.792953 0.528460 0.530340 0.027 Uiso 1 1 calc R U . . .
C32 C 0.6994(2) 0.7002(2) 0.4675(2) 0.0193(5) Uani 1 1 d . . . . .
C33 C 0.9965(3) 0.8562(3) 0.5193(3) 0.0287(6) Uani 1 1 d . . . . .
H33A H 1.011344 0.863103 0.439805 0.043 Uiso 1 1 calc R U . . .
H33B H 1.069184 0.849813 0.541485 0.043 Uiso 1 1 calc R U . . .
H33C H 0.923879 0.927939 0.548684 0.043 Uiso 1 1 calc R U . . .
Cl1 Cl 0.79801(11) 0.99774(9) 0.07136(10) 0.0633(3) Uani 1 1 d . . . . .
Cl2 Cl 0.56867(10) 1.08829(14) -0.00062(9) 0.0838(4) Uani 1 1 d . . . . .
C35 C 0.6743(4) 1.1275(3) 0.0375(4) 0.0602(12) Uani 1 1 d . . . . .
H35A H 0.705853 1.174775 -0.023334 0.072 Uiso 1 1 calc R U . . .
H35B H 0.630911 1.178481 0.100535 0.072 Uiso 1 1 calc R U . . .
S002 S 0.17651(6) 0.63539(6) 0.21466(6) 0.02519(17) Uani 1 1 d . . . . .
F1 F -0.02790(19) 0.83361(17) 0.2215(2) 0.0527(6) Uani 1 1 d . . . . .
F2 F 0.0101(2) 0.7163(2) 0.0965(2) 0.0595(6) Uani 1 1 d . . . . .
F3 F -0.05679(19) 0.6709(2) 0.2638(2) 0.0568(6) Uani 1 1 d . . . . .
O5 O 0.2415(2) 0.6962(2) 0.13406(18) 0.0385(5) Uani 1 1 d . . . . .
O6 O 0.1686(2) 0.65251(19) 0.32498(17) 0.0340(5) Uani 1 1 d . . . . .
O7 O 0.2058(2) 0.51409(18) 0.19185(19) 0.0376(5) Uani 1 1 d . . . . .
C34 C 0.0176(3) 0.7176(3) 0.1986(3) 0.0361(7) Uani 1 1 d . . . . .

loop_
_atom_site_aniso_label
_atom_site_aniso_U_11
_atom_site_aniso_U_22
_atom_site_aniso_U_33
_atom_site_aniso_U_23
_atom_site_aniso_U_13
_atom_site_aniso_U_12
Fe1 0.0181(2) 0.0132(2) 0.0219(2) 0.00049(15) -0.00760(16) -0.00945(16)
O1 0.0252(9) 0.0185(9) 0.0231(9) -0.0016(7) -0.0045(7) -0.0133(7)
O2 0.0306(10) 0.0278(10) 0.0295(11) 0.0001(8) -0.0019(8) -0.0195(8)
O3 0.0242(9) 0.0150(8) 0.0298(10) 0.0026(7) -0.0118(8) -0.0114(7)
O4 0.0251(9) 0.0263(10) 0.0371(11) 0.0026(8) -0.0172(9) -0.0145(8)
N1 0.0201(10) 0.0159(10) 0.0215(11) 0.0014(8) -0.0076(9) -0.0081(8)
N2 0.0196(10) 0.0143(10) 0.0241(11) 0.0000(8) -0.0085(9) -0.0087(8)
N3 0.0216(11) 0.0165(10) 0.0249(11) -0.0015(9) -0.0056(9) -0.0106(9)
N4 0.0193(10) 0.0145(10) 0.0222(11) 0.0006(8) -0.0057(9) -0.0096(8)
C00L 0.0202(12) 0.0172(12) 0.0238(13) -0.0005(10) -0.0059(10) -0.0102(10)
C1 0.0250(13) 0.0200(12) 0.0277(14) 0.0015(11) -0.0070(11) -0.0121(11)
C2 0.0316(15) 0.0271(14) 0.0260(14) 0.0021(11) -0.0036(12) -0.0158(12)
C3 0.0295(14) 0.0254(14) 0.0230(14) -0.0009(11) -0.0063(11) -0.0116(11)
C4 0.0254(13) 0.0215(13) 0.0266(14) 0.0006(11) -0.0103(11) -0.0103(11)
C5 0.0299(14) 0.0271(14) 0.0290(15) -0.0079(12) -0.0061(12) -0.0121(12)
C6 0.0324(15) 0.0264(14) 0.0386(16) -0.0095(12) -0.0063(13) -0.0173(12)
C7 0.0260(13) 0.0221(13) 0.0316(15) -0.0029(11) -0.0066(12) -0.0138(11)
C8 0.0210(12) 0.0160(11) 0.0236(13) -0.0001(10) -0.0080(10) -0.0094(10)
C9 0.0196(12) 0.0168(12) 0.0254(13) 0.0010(10) -0.0107(11) -0.0074(10)
C10 0.0219(12) 0.0153(12) 0.0292(14) 0.0026(10) -0.0115(11) -0.0104(10)
C11 0.0190(12) 0.0186(12) 0.0268(14) 0.0021(10) -0.0108(11) -0.0105(10)
C12 0.0219(12) 0.0199(12) 0.0281(14) 0.0022(11) -0.0095(11) -0.0116(10)
C13 0.0204(12) 0.0253(13) 0.0268(14) 0.0055(11) -0.0087(11) -0.0130(11)
C14 0.0259(13) 0.0262(14) 0.0267(14) -0.0017(11) -0.0070(11) -0.0133(11)
C15 0.0264(13) 0.0220(13) 0.0297(15) -0.0024(11) -0.0094(12) -0.0131(11)
C16 0.0183(12) 0.0187(12) 0.0249(13) 0.0017(10) -0.0088(10) -0.0093(10)
C17 0.0293(14) 0.0295(14) 0.0370(16) 0.0055(12) -0.0082(12) -0.0201(12)
C18 0.0224(12) 0.0209(12) 0.0271(14) -0.0010(11) -0.0098(11) -0.0117(10)
C19 0.0232(13) 0.0268(14) 0.0328(15) -0.0032(12) -0.0114(11) -0.0122(11)
C20 0.0210(12) 0.0224(13) 0.0283(14) 0.0005(11) -0.0106(11) -0.0079(10)
C21 0.0205(12) 0.0207(12) 0.0238(13) -0.0019(10) -0.0063(10) -0.0086(10)
C22 0.0219(13) 0.0187(12) 0.0273(14) 0.0010(11) -0.0073(11) -0.0062(10)
C23 0.0256(13) 0.0182(12) 0.0300(15) 0.0017(11) -0.0056(11) -0.0124(11)
C24 0.0218(12) 0.0201(12) 0.0277(14) 0.0005(11) -0.0078(11) -0.0121(10)
C25 0.0192(12) 0.0172(12) 0.0246(13) -0.0004(10) -0.0055(10) -0.0089(10)
C26 0.0209(12) 0.0166(12) 0.0258(13) 0.0002(10) -0.0070(11) -0.0116(10)
C27 0.0219(12) 0.0193(12) 0.0215(13) -0.0003(10) -0.0059(10) -0.0121(10)
C28 0.0236(13) 0.0186(12) 0.0269(14) 0.0008(10) -0.0088(11) -0.0125(10)
C29 0.0204(12) 0.0268(13) 0.0251(14) -0.0032(11) -0.0067(11) -0.0124(11)
C30 0.0230(13) 0.0218(13) 0.0274(14) 0.0000(11) -0.0110(11) -0.0080(11)
C31 0.0258(13) 0.0177(12) 0.0274(14) 0.0013(10) -0.0109(11) -0.0110(10)
C32 0.0204(12) 0.0198(12) 0.0218(13) -0.0007(10) -0.0066(10) -0.0111(10)
C33 0.0279(14) 0.0302(15) 0.0378(16) -0.0019(13) -0.0121(12) -0.0182(12)
Cl1 0.0785(7) 0.0530(6) 0.0719(7) 0.0038(5) -0.0421(6) -0.0276(5)
Cl2 0.0430(5) 0.1223(11) 0.0499(6) 0.0007(6) -0.0079(5) -0.0059(6)
C35 0.080(3) 0.0308(18) 0.048(2) 0.0013(16) 0.002(2) -0.0143(19)
S002 0.0305(3) 0.0204(3) 0.0279(4) -0.0017(3) -0.0079(3) -0.0125(3)
F1 0.0438(11) 0.0292(10) 0.0829(16) -0.0121(10) -0.0250(11) -0.0039(8)
F2 0.0604(14) 0.0679(15) 0.0555(13) -0.0065(11) -0.0365(12) -0.0171(12)
F3 0.0401(11) 0.0645(14) 0.0781(16) -0.0290(12) 0.0035(11) -0.0334(11)
O5 0.0439(13) 0.0403(12) 0.0361(12) -0.0004(10) -0.0022(10) -0.0264(10)
O6 0.0456(12) 0.0341(11) 0.0278(11) -0.0016(9) -0.0116(9) -0.0194(10)
O7 0.0488(13) 0.0222(10) 0.0423(13) -0.0045(9) -0.0131(11) -0.0128(9)
C34 0.0378(17) 0.0319(16) 0.0437(19) -0.0076(14) -0.0139(15) -0.0143(13)

loop_
_atom_type_symbol
_atom_type_description
_atom_type_scat_dispersion_real
_atom_type_scat_dispersion_imag
_atom_type_scat_source
C C 0.0181 0.0091 'International Tables Vol C Tables 4.2.6.8 and 6.1.1.4'
H H 0.0000 0.0000 'International Tables Vol C Tables 4.2.6.8 and 6.1.1.4'
Cl Cl 0.3639 0.7018 'International Tables Vol C Tables 4.2.6.8 and 6.1.1.4'
F F 0.0727 0.0534 'International Tables Vol C Tables 4.2.6.8 and 6.1.1.4'
Fe Fe -1.1336 3.1974 'International Tables Vol C Tables 4.2.6.8 and 6.1.1.4'
N N 0.0311 0.0180 'International Tables Vol C Tables 4.2.6.8 and 6.1.1.4'
O O 0.0492 0.0322 'International Tables Vol C Tables 4.2.6.8 and 6.1.1.4'
S S 0.3331 0.5567 'International Tables Vol C Tables 4.2.6.8 and 6.1.1.4'

loop_
_exptl_crystal_face_index_h
_exptl_crystal_face_index_k
_exptl_crystal_face_index_l
_exptl_crystal_face_perp_dist
-5 -1 -2 0.0262
-4 -5 1 0.1916
-4 -1 5 0.0262
-2 0 -5 0.0241
-1 0 1 0.0241
1 0 -1 0.0241
2 5 1 0.1778
2 0 5 0.0241
5 0 3 0.0278
-5 1 -3 0.0241

loop_
_geom_angle_atom_site_label_1
_geom_angle_atom_site_label_2
_geom_angle_atom_site_label_3
_geom_angle
_geom_angle_site_symmetry_1
_geom_angle_site_symmetry_3
_geom_angle_publ_flag
O1 Fe1 N1 176.26(8) . . ?
O1 Fe1 N2 94.98(8) . . ?
O1 Fe1 N3 89.24(9) . . ?
O1 Fe1 N4 87.04(8) . . ?
O3 Fe1 O1 93.95(8) . . ?
O3 Fe1 N1 89.25(8) . . ?
O3 Fe1 N2 87.22(8) . . ?
O3 Fe1 N3 176.26(8) . . ?
O3 Fe1 N4 95.04(8) . . ?
N1 Fe1 N3 87.63(9) . . ?
N2 Fe1 N1 83.22(9) . . ?
N2 Fe1 N3 94.47(9) . . ?
N4 Fe1 N1 94.63(9) . . ?
N4 Fe1 N2 176.87(9) . . ?
N4 Fe1 N3 83.16(9) . . ?
C16 O1 Fe1 125.89(16) . . ?
C13 O2 C17 115.8(2) . . ?
C32 O3 Fe1 126.18(16) . . ?
C29 O4 C33 116.3(2) . . ?
C1 N1 Fe1 128.52(18) . . ?
C1 N1 C9 118.5(2) . . ?
C9 N1 Fe1 113.01(17) . . ?
C8 N2 Fe1 113.61(16) . . ?
C10 N2 Fe1 124.97(18) . . ?
C10 N2 C8 121.4(2) . . ?
C00L N3 Fe1 112.74(17) . . ?
C18 N3 Fe1 128.47(18) . . ?
C18 N3 C00L 118.8(2) . . ?
C25 N4 Fe1 113.85(16) . . ?
C26 N4 Fe1 125.04(17) . . ?
C26 N4 C25 121.0(2) . . ?
N3 C00L C21 122.3(2) . . ?
N3 C00L C25 116.8(2) . . ?
C25 C00L C21 120.9(2) . . ?
N1 C1 H1 118.8 . . ?
N1 C1 C2 122.5(2) . . ?
C2 C1 H1 118.8 . . ?
C1 C2 H2 120.1 . . ?
C3 C2 C1 119.8(3) . . ?
C3 C2 H2 120.1 . . ?
C2 C3 H3 120.1 . . ?
C2 C3 C4 119.7(3) . . ?
C4 C3 H3 120.1 . . ?
C5 C4 C3 124.4(3) . . ?
C5 C4 C9 118.4(3) . . ?
C9 C4 C3 117.1(2) . . ?
C4 C5 H5 120.2 . . ?
C6 C5 C4 119.6(3) . . ?
C6 C5 H5 120.2 . . ?
C5 C6 H6 118.9 . . ?
C5 C6 C7 122.1(2) . . ?
C7 C6 H6 118.9 . . ?
C6 C7 H7 120.2 . . ?
C8 C7 C6 119.5(3) . . ?
C8 C7 H7 120.2 . . ?
N2 C8 C9 113.9(2) . . ?
C7 C8 N2 127.2(2) . . ?
C7 C8 C9 118.9(2) . . ?
N1 C9 C4 122.4(2) . . ?
N1 C9 C8 116.2(2) . . ?
C4 C9 C8 121.4(2) . . ?
N2 C10 H10 117.5 . . ?
N2 C10 C11 125.0(2) . . ?
C11 C10 H10 117.5 . . ?
C12 C11 C10 116.3(2) . . ?
C16 C11 C10 123.5(2) . . ?
C16 C11 C12 120.1(2) . . ?
C11 C12 H12 119.6 . . ?
C13 C12 C11 120.8(2) . . ?
C13 C12 H12 119.6 . . ?
O2 C13 C14 115.4(2) . . ?
C12 C13 O2 125.1(2) . . ?
C12 C13 C14 119.6(2) . . ?
C13 C14 H14 119.7 . . ?
C15 C14 C13 120.6(3) . . ?
C15 C14 H14 119.7 . . ?
C14 C15 H15 119.1 . . ?
C14 C15 C16 121.7(2) . . ?
C16 C15 H15 119.1 . . ?
O1 C16 C11 125.1(2) . . ?
O1 C16 C15 117.6(2) . . ?
C15 C16 C11 117.2(2) . . ?
O2 C17 H17A 109.5 . . ?
O2 C17 H17B 109.5 . . ?
O2 C17 H17C 109.5 . . ?
H17A C17 H17B 109.5 . . ?
H17A C17 H17C 109.5 . . ?
H17B C17 H17C 109.5 . . ?
N3 C18 H18 119.0 . . ?
N3 C18 C19 122.1(2) . . ?
C19 C18 H18 119.0 . . ?
C18 C19 H19 119.9 . . ?
C20 C19 C18 120.3(2) . . ?
C20 C19 H19 119.9 . . ?
C19 C20 H20 120.3 . . ?
C19 C20 C21 119.4(2) . . ?
C21 C20 H20 120.3 . . ?
C00L C21 C20 117.2(2) . . ?
C22 C21 C00L 118.2(2) . . ?
C22 C21 C20 124.6(2) . . ?
C21 C22 H22 119.8 . . ?
C23 C22 C21 120.4(2) . . ?
C23 C22 H22 119.8 . . ?
C22 C23 H23 119.3 . . ?
C22 C23 C24 121.4(2) . . ?
C24 C23 H23 119.3 . . ?
C23 C24 H24 120.2 . . ?
C25 C24 C23 119.7(2) . . ?
C25 C24 H24 120.2 . . ?
C00L C25 N4 113.5(2) . . ?
C24 C25 N4 127.1(2) . . ?
C24 C25 C00L 119.5(2) . . ?
N4 C26 H26 117.5 . . ?
N4 C26 C27 124.9(2) . . ?
C27 C26 H26 117.5 . . ?
C26 C27 C28 116.1(2) . . ?
C32 C27 C26 123.6(2) . . ?
C32 C27 C28 120.3(2) . . ?
C27 C28 H28 119.8 . . ?
C29 C28 C27 120.4(2) . . ?
C29 C28 H28 119.8 . . ?
O4 C29 C30 115.8(2) . . ?
C28 C29 O4 124.8(2) . . ?
C28 C29 C30 119.4(2) . . ?
C29 C30 H30 119.3 . . ?
C31 C30 C29 121.4(2) . . ?
C31 C30 H30 119.3 . . ?
C30 C31 H31 119.4 . . ?
C30 C31 C32 121.2(2) . . ?
C32 C31 H31 119.4 . . ?
O3 C32 C27 124.9(2) . . ?
O3 C32 C31 117.7(2) . . ?
C31 C32 C27 117.4(2) . . ?
O4 C33 H33A 109.5 . . ?
O4 C33 H33B 109.5 . . ?
O4 C33 H33C 109.5 . . ?
H33A C33 H33B 109.5 . . ?
H33A C33 H33C 109.5 . . ?
H33B C33 H33C 109.5 . . ?
Cl1 C35 Cl2 110.5(2) . . ?
Cl1 C35 H35A 109.6 . . ?
Cl1 C35 H35B 109.6 . . ?
Cl2 C35 H35A 109.6 . . ?
Cl2 C35 H35B 109.6 . . ?
H35A C35 H35B 108.1 . . ?
O5 S002 C34 103.02(15) . . ?
O6 S002 O5 114.36(13) . . ?
O6 S002 O7 115.78(13) . . ?
O6 S002 C34 103.64(14) . . ?
O7 S002 O5 114.95(14) . . ?
O7 S002 C34 102.59(14) . . ?
F1 C34 S002 111.1(2) . . ?
F2 C34 S002 111.1(2) . . ?
F2 C34 F1 107.6(3) . . ?
F3 C34 S002 112.0(2) . . ?
F3 C34 F1 107.2(3) . . ?
F3 C34 F2 107.5(3) . . ?

loop_
_geom_bond_atom_site_label_1
_geom_bond_atom_site_label_2
_geom_bond_distance
_geom_bond_site_symmetry_2
_geom_bond_publ_flag
Fe1 O1 1.8840(18) . ?
Fe1 O3 1.8729(18) . ?
Fe1 N1 1.973(2) . ?
Fe1 N2 1.943(2) . ?
Fe1 N3 1.976(2) . ?
Fe1 N4 1.937(2) . ?
O1 C16 1.324(3) . ?
O2 C13 1.381(3) . ?
O2 C17 1.423(3) . ?
O3 C32 1.323(3) . ?
O4 C29 1.372(3) . ?
O4 C33 1.422(3) . ?
N1 C1 1.325(3) . ?
N1 C9 1.375(3) . ?
N2 C8 1.416(3) . ?
N2 C10 1.300(3) . ?
N3 C00L 1.371(3) . ?
N3 C18 1.329(3) . ?
N4 C25 1.421(3) . ?
N4 C26 1.302(3) . ?
C00L C21 1.414(4) . ?
C00L C25 1.413(3) . ?
C1 H1 0.9500 . ?
C1 C2 1.405(4) . ?
C2 H2 0.9500 . ?
C2 C3 1.361(4) . ?
C3 H3 0.9500 . ?
C3 C4 1.415(4) . ?
C4 C5 1.406(4) . ?
C4 C9 1.410(4) . ?
C5 H5 0.9500 . ?
C5 C6 1.374(4) . ?
C6 H6 0.9500 . ?
C6 C7 1.411(4) . ?
C7 H7 0.9500 . ?
C7 C8 1.375(4) . ?
C8 C9 1.420(4) . ?
C10 H10 0.9500 . ?
C10 C11 1.431(4) . ?
C11 C12 1.422(4) . ?
C11 C16 1.417(4) . ?
C12 H12 0.9500 . ?
C12 C13 1.369(4) . ?
C13 C14 1.404(4) . ?
C14 H14 0.9500 . ?
C14 C15 1.374(4) . ?
C15 H15 0.9500 . ?
C15 C16 1.417(4) . ?
C17 H17A 0.9800 . ?
C17 H17B 0.9800 . ?
C17 H17C 0.9800 . ?
C18 H18 0.9500 . ?
C18 C19 1.403(4) . ?
C19 H19 0.9500 . ?
C19 C20 1.365(4) . ?
C20 H20 0.9500 . ?
C20 C21 1.417(4) . ?
C21 C22 1.407(4) . ?
C22 H22 0.9500 . ?
C22 C23 1.370(4) . ?
C23 H23 0.9500 . ?
C23 C24 1.409(4) . ?
C24 H24 0.9500 . ?
C24 C25 1.377(4) . ?
C26 H26 0.9500 . ?
C26 C27 1.421(4) . ?
C27 C28 1.422(4) . ?
C27 C32 1.417(3) . ?
C28 H28 0.9500 . ?
C28 C29 1.372(4) . ?
C29 C30 1.397(4) . ?
C30 H30 0.9500 . ?
C30 C31 1.370(4) . ?
C31 H31 0.9500 . ?
C31 C32 1.414(4) . ?
C33 H33A 0.9800 . ?
C33 H33B 0.9800 . ?
C33 H33C 0.9800 . ?
Cl1 C35 1.742(4) . ?
Cl2 C35 1.777(5) . ?
C35 H35A 0.9900 . ?
C35 H35B 0.9900 . ?
S002 O5 1.444(2) . ?
S002 O6 1.437(2) . ?
S002 O7 1.441(2) . ?
S002 C34 1.816(3) . ?
F1 C34 1.341(4) . ?
F2 C34 1.340(4) . ?
F3 C34 1.326(4) . ?

loop_
_geom_torsion_atom_site_label_1
_geom_torsion_atom_site_label_2
_geom_torsion_atom_site_label_3
_geom_torsion_atom_site_label_4
_geom_torsion
_geom_torsion_site_symmetry_1
_geom_torsion_site_symmetry_2
_geom_torsion_site_symmetry_3
_geom_torsion_site_symmetry_4
_geom_torsion_publ_flag
Fe1 O1 C16 C11 -2.3(4) . . . . ?
Fe1 O1 C16 C15 178.52(18) . . . . ?
Fe1 O3 C32 C27 -2.9(4) . . . . ?
Fe1 O3 C32 C31 177.38(18) . . . . ?
Fe1 N1 C1 C2 -180.0(2) . . . . ?
Fe1 N1 C9 C4 178.9(2) . . . . ?
Fe1 N1 C9 C8 -1.7(3) . . . . ?
Fe1 N2 C8 C7 -176.5(2) . . . . ?
Fe1 N2 C8 C9 2.3(3) . . . . ?
Fe1 N2 C10 C11 6.1(4) . . . . ?
Fe1 N3 C00L C21 -177.5(2) . . . . ?
Fe1 N3 C00L C25 1.1(3) . . . . ?
Fe1 N3 C18 C19 177.3(2) . . . . ?
Fe1 N4 C25 C00L -0.8(3) . . . . ?
Fe1 N4 C25 C24 177.9(2) . . . . ?
Fe1 N4 C26 C27 5.9(4) . . . . ?
O1 Fe1 O3 C32 -83.3(2) . . . . ?
O2 C13 C14 C15 -177.7(2) . . . . ?
O3 Fe1 O1 C16 -81.6(2) . . . . ?
O4 C29 C30 C31 -179.7(2) . . . . ?
N1 Fe1 O3 C32 98.7(2) . . . . ?
N1 C1 C2 C3 0.9(4) . . . . ?
N2 Fe1 O1 C16 5.9(2) . . . . ?
N2 Fe1 O3 C32 -178.1(2) . . . . ?
N2 C8 C9 N1 -0.4(3) . . . . ?
N2 C8 C9 C4 179.0(2) . . . . ?
N2 C10 C11 C12 176.1(2) . . . . ?
N2 C10 C11 C16 -0.2(4) . . . . ?
N3 Fe1 O1 C16 100.3(2) . . . . ?
N3 C00L C21 C20 -0.3(4) . . . . ?
N3 C00L C21 C22 178.4(2) . . . . ?
N3 C00L C25 N4 -0.3(3) . . . . ?
N3 C00L C25 C24 -179.0(2) . . . . ?
N3 C18 C19 C20 0.0(4) . . . . ?
N4 Fe1 O1 C16 -176.5(2) . . . . ?
N4 Fe1 O3 C32 4.1(2) . . . . ?
N4 C26 C27 C28 177.5(2) . . . . ?
N4 C26 C27 C32 -3.2(4) . . . . ?
C00L N3 C18 C19 -0.4(4) . . . . ?
C00L C21 C22 C23 0.4(4) . . . . ?
C1 N1 C9 C4 -0.9(4) . . . . ?
C1 N1 C9 C8 178.5(2) . . . . ?
C1 C2 C3 C4 -0.6(4) . . . . ?
C2 C3 C4 C5 179.4(3) . . . . ?
C2 C3 C4 C9 -0.4(4) . . . . ?
C3 C4 C5 C6 179.3(3) . . . . ?
C3 C4 C9 N1 1.2(4) . . . . ?
C3 C4 C9 C8 -178.1(2) . . . . ?
C4 C5 C6 C7 -0.3(5) . . . . ?
C5 C4 C9 N1 -178.6(2) . . . . ?
C5 C4 C9 C8 2.1(4) . . . . ?
C5 C6 C7 C8 0.3(4) . . . . ?
C6 C7 C8 N2 179.7(3) . . . . ?
C6 C7 C8 C9 0.9(4) . . . . ?
C7 C8 C9 N1 178.5(2) . . . . ?
C7 C8 C9 C4 -2.1(4) . . . . ?
C8 N2 C10 C11 -176.0(2) . . . . ?
C9 N1 C1 C2 -0.2(4) . . . . ?
C9 C4 C5 C6 -0.9(4) . . . . ?
C10 N2 C8 C7 5.4(4) . . . . ?
C10 N2 C8 C9 -175.8(2) . . . . ?
C10 C11 C12 C13 -176.7(2) . . . . ?
C10 C11 C16 O1 -2.0(4) . . . . ?
C10 C11 C16 C15 177.2(2) . . . . ?
C11 C12 C13 O2 178.2(2) . . . . ?
C11 C12 C13 C14 -1.1(4) . . . . ?
C12 C11 C16 O1 -178.2(2) . . . . ?
C12 C11 C16 C15 1.0(4) . . . . ?
C12 C13 C14 C15 1.7(4) . . . . ?
C13 C14 C15 C16 -0.9(4) . . . . ?
C14 C15 C16 O1 178.8(2) . . . . ?
C14 C15 C16 C11 -0.5(4) . . . . ?
C16 C11 C12 C13 -0.2(4) . . . . ?
C17 O2 C13 C12 -8.0(4) . . . . ?
C17 O2 C13 C14 171.3(2) . . . . ?
C18 N3 C00L C21 0.5(4) . . . . ?
C18 N3 C00L C25 179.2(2) . . . . ?
C18 C19 C20 C21 0.2(4) . . . . ?
C19 C20 C21 C00L -0.1(4) . . . . ?
C19 C20 C21 C22 -178.7(3) . . . . ?
C20 C21 C22 C23 178.9(3) . . . . ?
C21 C00L C25 N4 178.4(2) . . . . ?
C21 C00L C25 C24 -0.4(4) . . . . ?
C21 C22 C23 C24 0.0(4) . . . . ?
C22 C23 C24 C25 -0.6(4) . . . . ?
C23 C24 C25 N4 -177.8(2) . . . . ?
C23 C24 C25 C00L 0.8(4) . . . . ?
C25 N4 C26 C27 -177.7(2) . . . . ?
C25 C00L C21 C20 -178.9(2) . . . . ?
C25 C00L C21 C22 -0.2(4) . . . . ?
C26 N4 C25 C00L -177.5(2) . . . . ?
C26 N4 C25 C24 1.1(4) . . . . ?
C26 C27 C28 C29 179.1(2) . . . . ?
C26 C27 C32 O3 1.5(4) . . . . ?
C26 C27 C32 C31 -178.8(2) . . . . ?
C27 C28 C29 O4 -179.2(2) . . . . ?
C27 C28 C29 C30 -1.0(4) . . . . ?
C28 C27 C32 O3 -179.2(2) . . . . ?
C28 C27 C32 C31 0.5(4) . . . . ?
C28 C29 C30 C31 2.0(4) . . . . ?
C29 C30 C31 C32 -1.7(4) . . . . ?
C30 C31 C32 O3 -179.8(2) . . . . ?
C30 C31 C32 C27 0.4(4) . . . . ?
C32 C27 C28 C29 -0.2(4) . . . . ?
C33 O4 C29 C28 -14.9(4) . . . . ?
C33 O4 C29 C30 166.8(2) . . . . ?
O5 S002 C34 F1 -62.8(3) . . . . ?
O5 S002 C34 F2 56.9(3) . . . . ?
O5 S002 C34 F3 177.3(2) . . . . ?
O6 S002 C34 F1 56.6(3) . . . . ?
O6 S002 C34 F2 176.4(2) . . . . ?
O6 S002 C34 F3 -63.3(2) . . . . ?
O7 S002 C34 F1 177.5(2) . . . . ?
O7 S002 C34 F2 -62.7(3) . . . . ?
O7 S002 C34 F3 57.6(3) . . . . ?
